data_2002419
loop_
_publ_author_name
'Schroeder, F'
'Mueller-Buschbaum, Hk'

_publ_section_title
;
Neue Oxometallate der Formel Ba Be La2 O5, Sr Be Nd2 O5 und Sr Be Sm2 O5
;
_journal_name_full
;
Zeitschrift fuer Anorganische und Allgemeine Chemie
;
_journal_page_first 7
_journal_page_last 11
_journal_paper_doi 10.1002/zaac.19885610102
_journal_volume 561
_journal_year 1988
_chemical_formula_structural 'Ba Be La2 O5'
_chemical_formula_sum 'Ba Be La2 O5'
_chemical_name_systematic 'Barium beryllium dilanthanum oxide'
_space_group_IT_number 14
_symmetry_cell_setting monoclinic
_symmetry_Int_Tables_number 14
_symmetry_space_group_name_Hall '-P 2ybc'
_symmetry_space_group_name_H-M 'P 1 21/c 1'
_cell_angle_alpha 90
_cell_angle_beta 90.56(2)
_cell_angle_gamma 90
_cell_formula_units_Z 4
_cell_length_a 7.5109(11)
_cell_length_b 6.7875(35)
_cell_length_c 9.8945(35)
_cell_volume 504.4
_refine_ls_R_factor_all 0.059
_cod_database_code 2002419

loop_
_symmetry_equiv_pos_as_xyz
x,y,z
-x,1/2+y,1/2-z
-x,-y,-z
x,1/2-y,1/2+z

loop_
_atom_site_label
_atom_site_type_symbol
_atom_site_symmetry_multiplicity
_atom_site_Wyckoff_symbol
_atom_site_fract_x
_atom_site_fract_y
_atom_site_fract_z
_atom_site_occupancy
_atom_site_attached_hydrogens
_atom_site_calc_flag
Be1 Be2+ 4 e 0.262(3) 0.193(4) 0.095(3) 1. 0 d
La1 La3+ 4 e 0.2531(1) 0.5944(2) 0.9759(1) 1. 0 d
La2 La3+ 4 e 0.5239(1) 0.9177(2) 0.1750(1) 1. 0 d
Ba1 Ba2+ 4 e 0.0197(1) 0.0819(2) 0.8275(1) 1. 0 d
O1 O2- 4 e 0.930(2) 0.806(2) 0.436(2) 1. 0 d
O2 O2- 4 e 0.437(2) 0.182(2) 0.565(2) 1. 0 d
O3 O2- 4 e 0.280(2) 0.668(2) 0.219(2) 1. 0 d
O4 O2- 4 e 0.275(2) 0.132(2) 0.269(2) 1. 0 d
O5 O2- 4 e 0.271(2) 0.519(2) 0.508(2) 1. 0 d

loop_
_atom_type_symbol
_atom_type_oxidation_number
Be2+ 2.000
La3+ 3.000
Ba2+ 2.000
O2- -2.000
